data_4064339
loop_
_publ_author_name
'Brunker, Tim J.'
'Roembke, Benjamin T.'
'Golen, James A.'
'Rheingold, Arnold L.'

_publ_section_title
;
 Synthesis and Structures of
 1&#x2032;,2&#x2032;,3&#x2032;,4&#x2032;,5&#x2032;-Pentamethylazaferrocene
 Complexes with Lewis Acidic Boranes
;
_journal_issue 8
_journal_name_full Organometallics
_journal_page_first 2272
_journal_paper_doi 10.1021/om200053p
_journal_volume 30
_journal_year 2011
_chemical_formula_sum 'C14 H19 B F3 Fe N'
_chemical_formula_weight 324.96
_chemical_name_systematic
; 
 ? 
;
_space_group_IT_number 14
_symmetry_cell_setting monoclinic
_symmetry_space_group_name_Hall '-P 2ybc'
_symmetry_space_group_name_H-M 'P 1 21/c 1'
_atom_sites_solution_hydrogens geom
_atom_sites_solution_primary direct
_atom_sites_solution_secondary difmap
_audit_creation_method SHELXL-97
_cell_angle_alpha 90.00
_cell_angle_beta 95.792(2)
_cell_angle_gamma 90.00
_cell_formula_units_Z 4
_cell_length_a 7.5409(12)
_cell_length_b 15.389(3)
_cell_length_c 12.581(2)
_cell_measurement_reflns_used 9646
_cell_measurement_temperature 150(2)
_cell_measurement_theta_max 25.63
_cell_measurement_theta_min 2.71
_cell_volume 1452.5(4)
_computing_cell_refinement 'Bruker SAINT'
_computing_data_collection 'Bruker APEX2'
_computing_data_reduction 'Bruker SAINT'
_computing_molecular_graphics 'Bruker SHELXTL'
_computing_publication_material 'Bruker SHELXTL'
_computing_structure_refinement 'SHELXL-97 (Sheldrick, 1997)'
_computing_structure_solution 'SHELXS-97 (Sheldrick, 1990)'
_diffrn_ambient_temperature 150(2)
_diffrn_measured_fraction_theta_full 0.999
_diffrn_measured_fraction_theta_max 0.990
_diffrn_measurement_device_type 'Bruker APEX-II CCD'
_diffrn_measurement_method '\f and \w scans'
_diffrn_radiation_monochromator graphite
_diffrn_radiation_source 'fine-focus sealed tube'
_diffrn_radiation_type MoK\a
_diffrn_radiation_wavelength 0.71073
_diffrn_reflns_av_R_equivalents 0.0266
_diffrn_reflns_av_sigmaI/netI 0.0180
_diffrn_reflns_limit_h_max 8
_diffrn_reflns_limit_h_min -9
_diffrn_reflns_limit_k_max 18
_diffrn_reflns_limit_k_min -18
_diffrn_reflns_limit_l_max 15
_diffrn_reflns_limit_l_min -15
_diffrn_reflns_number 13980
_diffrn_reflns_theta_full 25.00
_diffrn_reflns_theta_max 25.68
_diffrn_reflns_theta_min 2.65
_exptl_absorpt_coefficient_mu 1.058
_exptl_absorpt_correction_T_max 0.9015
_exptl_absorpt_correction_T_min 0.5988
_exptl_absorpt_correction_type multi-scan
_exptl_absorpt_process_details sadabs
_exptl_crystal_colour orange
_exptl_crystal_density_diffrn 1.486
_exptl_crystal_density_method 'not measured'
_exptl_crystal_description plate
_exptl_crystal_F_000 672
_exptl_crystal_size_max 0.54
_exptl_crystal_size_mid 0.40
_exptl_crystal_size_min 0.10
_refine_diff_density_max 0.614
_refine_diff_density_min -0.287
_refine_diff_density_rms 0.058
_refine_ls_extinction_method none
_refine_ls_goodness_of_fit_ref 1.071
_refine_ls_hydrogen_treatment constr
_refine_ls_matrix_type full
_refine_ls_number_parameters 181
_refine_ls_number_reflns 2736
_refine_ls_number_restraints 0
_refine_ls_restrained_S_all 1.071
_refine_ls_R_factor_all 0.0287
_refine_ls_R_factor_gt 0.0264
_refine_ls_shift/su_max 0.009
_refine_ls_shift/su_mean 0.002
_refine_ls_structure_factor_coef Fsqd
_refine_ls_weighting_details 'calc w=1/[\s^2^(Fo^2^)+(0.0400P)^2^+0.8600P] where P=(Fo^2^+2Fc^2^)/3'
_refine_ls_weighting_scheme calc
_refine_ls_wR_factor_gt 0.0712
_refine_ls_wR_factor_ref 0.0733
_reflns_number_gt 2539
_reflns_number_total 2736
_reflns_threshold_expression >2sigma(I)
_cod_data_source_file om200053p_si_002.cif
_cod_data_source_block towson05
_cod_depositor_comments
;
The following automatic conversions were performed:

'_symmetry_cell_setting' value 'Monoclinic' changed to 'monoclinic'
according to /home/saulius/struct/CIF-dictionaries/cif_core.dic
dictionary named 'cif_core.dic' version 2.4.1 from 2010-06-29.

Automatic conversion script
Id: cif_fix_values 1715 2011-07-08 13:25:40Z adriana 
;
_cod_original_cell_volume 1452.6(4)
_cod_original_sg_symbol_H-M P2(1)/c
_cod_database_code 4064339

loop_
_symmetry_equiv_pos_as_xyz
'x, y, z'
'-x, y+1/2, -z+1/2'
'-x, -y, -z'
'x, -y-1/2, z-1/2'

loop_
_atom_site_label
_atom_site_type_symbol
_atom_site_fract_x
_atom_site_fract_y
_atom_site_fract_z
_atom_site_U_iso_or_equiv
_atom_site_adp_type
_atom_site_occupancy
_atom_site_symmetry_multiplicity
_atom_site_calc_flag
_atom_site_refinement_flags
Fe1 Fe 0.35335(3) 0.420647(14) 0.243284(18) 0.01593(10) Uani 1 1 d .
F1 F 0.65361(14) 0.28175(7) 0.50783(8) 0.0308(3) Uani 1 1 d .
F2 F 0.40621(14) 0.36409(7) 0.52495(8) 0.0290(2) Uani 1 1 d .
F3 F 0.38573(14) 0.23702(7) 0.42740(8) 0.0273(2) Uani 1 1 d .
N1 N 0.52219(18) 0.36022(9) 0.35377(11) 0.0189(3) Uani 1 1 d .
C1 C 0.1185(2) 0.37312(11) 0.16620(13) 0.0182(3) Uani 1 1 d .
C2 C 0.0907(2) 0.39946(11) 0.27225(13) 0.0187(3) Uani 1 1 d .
C3 C 0.1357(2) 0.48990(11) 0.28378(14) 0.0201(3) Uani 1 1 d .
C4 C 0.1909(2) 0.51964(11) 0.18429(14) 0.0201(3) Uani 1 1 d .
C5 C 0.1816(2) 0.44722(11) 0.11179(13) 0.0191(3) Uani 1 1 d .
C6 C 0.0832(2) 0.28396(11) 0.12021(15) 0.0253(4) Uani 1 1 d .
H6A H -0.0382 0.2804 0.0891 0.038 Uiso 1 1 calc R
H6B H 0.1035 0.2414 0.1759 0.038 Uiso 1 1 calc R
H6C H 0.1618 0.2731 0.0662 0.038 Uiso 1 1 calc R
C7 C 0.0237(2) 0.34272(12) 0.35678(14) 0.0244(4) Uani 1 1 d .
H7A H -0.1041 0.3451 0.3512 0.037 Uiso 1 1 calc R
H7B H 0.0711 0.3629 0.4261 0.037 Uiso 1 1 calc R
H7C H 0.0613 0.2839 0.3471 0.037 Uiso 1 1 calc R
C8 C 0.1189(2) 0.54407(13) 0.38164(15) 0.0278(4) Uani 1 1 d .
H8A H 0.0013 0.5685 0.3781 0.042 Uiso 1 1 calc R
H8B H 0.2053 0.5900 0.3851 0.042 Uiso 1 1 calc R
H8C H 0.1393 0.5083 0.4442 0.042 Uiso 1 1 calc R
C9 C 0.2442(3) 0.61083(12) 0.15891(16) 0.0293(4) Uani 1 1 d .
H9A H 0.1404 0.6432 0.1321 0.044 Uiso 1 1 calc R
H9B H 0.3271 0.6094 0.1058 0.044 Uiso 1 1 calc R
H9C H 0.2991 0.6381 0.2225 0.044 Uiso 1 1 calc R
C10 C 0.2277(2) 0.45068(12) -0.00138(14) 0.0245(4) Uani 1 1 d .
H10A H 0.1229 0.4645 -0.0481 0.037 Uiso 1 1 calc R
H10B H 0.2730 0.3952 -0.0209 0.037 Uiso 1 1 calc R
H10C H 0.3168 0.4945 -0.0076 0.037 Uiso 1 1 calc R
C11 C 0.5701(2) 0.44825(11) 0.34743(14) 0.0204(3) Uani 1 1 d .
H11A H 0.5742 0.4904 0.4060 0.024 Uiso 1 1 calc R
C12 C 0.6140(2) 0.46522(12) 0.24312(14) 0.0227(4) Uani 1 1 d .
H12A H 0.6509 0.5213 0.2158 0.027 Uiso 1 1 calc R
C13 C 0.5917(2) 0.38623(12) 0.18422(14) 0.0234(4) Uani 1 1 d .
H13A H 0.6104 0.3780 0.1089 0.028 Uiso 1 1 calc R
C14 C 0.5342(2) 0.32259(11) 0.25336(13) 0.0209(4) Uani 1 1 d .
H14A H 0.5089 0.2617 0.2347 0.025 Uiso 1 1 calc R
B1 B 0.4895(3) 0.30839(13) 0.45907(16) 0.0222(4) Uani 1 1 d .

loop_
_atom_site_aniso_label
_atom_site_aniso_U_11
_atom_site_aniso_U_22
_atom_site_aniso_U_33
_atom_site_aniso_U_23
_atom_site_aniso_U_13
_atom_site_aniso_U_12
Fe1 0.01147(14) 0.01643(15) 0.01944(15) 0.00089(8) -0.00059(10) 0.00044(8)
F1 0.0241(6) 0.0336(6) 0.0326(6) 0.0102(5) -0.0074(4) 0.0019(4)
F2 0.0331(6) 0.0292(6) 0.0256(5) 0.0010(4) 0.0073(4) 0.0007(5)
F3 0.0249(5) 0.0240(5) 0.0330(6) 0.0037(4) 0.0025(4) -0.0050(4)
N1 0.0132(6) 0.0202(7) 0.0226(7) 0.0010(6) -0.0017(5) 0.0016(5)
C1 0.0108(7) 0.0198(8) 0.0233(8) 0.0008(6) -0.0022(6) 0.0013(6)
C2 0.0099(7) 0.0215(8) 0.0243(8) 0.0011(7) -0.0013(6) 0.0021(6)
C3 0.0134(8) 0.0212(8) 0.0252(8) -0.0009(7) -0.0007(6) 0.0027(6)
C4 0.0143(8) 0.0187(8) 0.0264(9) 0.0016(7) -0.0023(6) 0.0031(6)
C5 0.0129(8) 0.0213(8) 0.0224(8) 0.0022(7) -0.0023(6) 0.0020(7)
C6 0.0208(9) 0.0221(9) 0.0325(10) -0.0051(7) 0.0003(7) -0.0021(7)
C7 0.0150(8) 0.0294(9) 0.0292(9) 0.0055(7) 0.0033(7) -0.0002(7)
C8 0.0244(9) 0.0292(10) 0.0295(10) -0.0068(8) 0.0012(7) 0.0032(8)
C9 0.0276(10) 0.0202(9) 0.0399(11) 0.0042(8) 0.0027(8) -0.0002(8)
C10 0.0220(9) 0.0285(9) 0.0228(9) 0.0040(7) 0.0016(7) 0.0050(7)
C11 0.0136(8) 0.0202(8) 0.0264(9) 0.0011(7) -0.0032(6) -0.0007(6)
C12 0.0128(8) 0.0262(9) 0.0285(9) 0.0051(7) -0.0006(6) -0.0012(7)
C13 0.0139(8) 0.0324(10) 0.0240(9) 0.0022(7) 0.0026(6) 0.0042(7)
C14 0.0146(8) 0.0228(8) 0.0244(9) -0.0011(7) -0.0017(6) 0.0042(7)
B1 0.0194(9) 0.0226(10) 0.0241(10) 0.0036(8) -0.0003(7) 0.0001(8)

loop_
_atom_type_symbol
_atom_type_description
_atom_type_scat_dispersion_real
_atom_type_scat_dispersion_imag
_atom_type_scat_source
C C 0.0033 0.0016 'International Tables Vol C Tables 4.2.6.8 and 6.1.1.4'
H H 0.0000 0.0000 'International Tables Vol C Tables 4.2.6.8 and 6.1.1.4'
N N 0.0061 0.0033 'International Tables Vol C Tables 4.2.6.8 and 6.1.1.4'
B B 0.0013 0.0007 'International Tables Vol C Tables 4.2.6.8 and 6.1.1.4'
F F 0.0171 0.0103 'International Tables Vol C Tables 4.2.6.8 and 6.1.1.4'
Fe Fe 0.3463 0.8444 'International Tables Vol C Tables 4.2.6.8 and 6.1.1.4'

loop_
_geom_angle_atom_site_label_1
_geom_angle_atom_site_label_2
_geom_angle_atom_site_label_3
_geom_angle
N1 Fe1 C14 40.53(6)
N1 Fe1 C11 40.64(6)
C14 Fe1 C11 67.89(7)
N1 Fe1 C5 163.45(6)
C14 Fe1 C5 124.63(7)
C11 Fe1 C5 152.26(7)
N1 Fe1 C4 155.10(6)
C14 Fe1 C4 161.80(7)
C11 Fe1 C4 119.40(7)
C5 Fe1 C4 41.22(7)
N1 Fe1 C3 122.07(6)
C14 Fe1 C3 156.20(7)
C11 Fe1 C3 109.92(7)
C5 Fe1 C3 68.93(7)
C4 Fe1 C3 40.82(7)
N1 Fe1 C1 127.78(6)
C14 Fe1 C1 107.77(7)
C11 Fe1 C1 166.36(7)
C5 Fe1 C1 40.96(7)
C4 Fe1 C1 68.89(7)
C3 Fe1 C1 68.48(7)
N1 Fe1 C2 110.74(6)
C14 Fe1 C2 121.30(7)
C11 Fe1 C2 129.71(7)
C5 Fe1 C2 68.55(7)
C4 Fe1 C2 68.52(7)
C3 Fe1 C2 40.62(7)
C1 Fe1 C2 40.41(7)
N1 Fe1 C12 67.78(6)
C14 Fe1 C12 67.44(7)
C11 Fe1 C12 40.04(7)
C5 Fe1 C12 117.13(7)
C4 Fe1 C12 106.55(7)
C3 Fe1 C12 127.20(7)
C1 Fe1 C12 151.78(7)
C2 Fe1 C12 165.85(7)
N1 Fe1 C13 67.70(6)
C14 Fe1 C13 40.00(7)
C11 Fe1 C13 67.44(7)
C5 Fe1 C13 105.21(7)
C4 Fe1 C13 124.52(7)
C3 Fe1 C13 163.04(7)
C1 Fe1 C13 118.21(7)
C2 Fe1 C13 153.69(7)
C12 Fe1 C13 40.02(7)
C14 N1 C11 107.85(14)
C14 N1 B1 125.08(14)
C11 N1 B1 126.44(14)
C14 N1 Fe1 70.29(9)
C11 N1 Fe1 70.40(9)
B1 N1 Fe1 131.86(11)
C2 C1 C5 107.86(14)
C2 C1 C6 125.53(15)
C5 C1 C6 126.60(16)
C2 C1 Fe1 70.19(9)
C5 C1 Fe1 68.46(9)
C6 C1 Fe1 127.91(12)
C1 C2 C3 108.26(15)
C1 C2 C7 125.96(16)
C3 C2 C7 125.77(16)
C1 C2 Fe1 69.41(9)
C3 C2 Fe1 69.24(9)
C7 C2 Fe1 127.63(11)
C4 C3 C2 107.92(15)
C4 C3 C8 126.46(16)
C2 C3 C8 125.56(16)
C4 C3 Fe1 68.95(9)
C2 C3 Fe1 70.15(9)
C8 C3 Fe1 128.59(12)
C5 C4 C3 107.86(15)
C5 C4 C9 125.89(16)
C3 C4 C9 126.23(16)
C5 C4 Fe1 69.03(9)
C3 C4 Fe1 70.22(9)
C9 C4 Fe1 127.52(12)
C4 C5 C1 108.10(14)
C4 C5 C10 125.00(16)
C1 C5 C10 126.89(16)
C4 C5 Fe1 69.75(9)
C1 C5 Fe1 70.58(9)
C10 C5 Fe1 126.05(12)
C12 C11 N1 108.49(15)
C12 C11 Fe1 71.82(10)
N1 C11 Fe1 68.95(9)
C11 C12 C13 107.43(16)
C11 C12 Fe1 68.15(9)
C13 C12 Fe1 69.97(10)
C14 C13 C12 107.45(15)
C14 C13 Fe1 68.01(10)
C12 C13 Fe1 70.01(10)
N1 C14 C13 108.77(15)
N1 C14 Fe1 69.18(9)
C13 C14 Fe1 71.99(10)
F3 B1 F2 112.69(15)
F3 B1 F1 110.26(15)
F2 B1 F1 110.88(15)
F3 B1 N1 106.83(14)
F2 B1 N1 107.84(14)
F1 B1 N1 108.14(14)

loop_
_geom_bond_atom_site_label_1
_geom_bond_atom_site_label_2
_geom_bond_distance
Fe1 N1 2.0152(14)
Fe1 C14 2.0295(17)
Fe1 C11 2.0341(16)
Fe1 C5 2.0369(16)
Fe1 C4 2.0466(16)
Fe1 C3 2.0635(17)
Fe1 C1 2.0652(16)
Fe1 C2 2.0756(17)
Fe1 C12 2.0821(17)
Fe1 C13 2.0816(17)
F1 B1 1.386(2)
F2 B1 1.386(2)
F3 B1 1.384(2)
N1 C14 1.401(2)
N1 C11 1.406(2)
N1 B1 1.587(2)
C1 C2 1.430(2)
C1 C5 1.436(2)
C1 C6 1.502(2)
C2 C3 1.437(2)
C2 C7 1.502(2)
C3 C4 1.433(2)
C3 C8 1.503(2)
C4 C5 1.437(2)
C4 C9 1.503(2)
C5 C10 1.500(2)
C11 C12 1.410(2)
C12 C13 1.425(3)
C13 C14 1.407(2)
